data_4077843
loop_
_publ_author_name
'Ward, Jas S.'
'Tricas, Hugo'
'Scott, Greig'
'Ellis, David'
'Rosair, Georgina M.'
'Welch, Alan J.'

_publ_section_title
;
 Facile Isomerization and Unprecedented Decarbonation of Metallacarboranes
 with Fluorinated Aryl Substituents
;
_journal_issue 7
_journal_name_full Organometallics
_journal_page_first 2523
_journal_paper_doi 10.1021/om200691z
_journal_volume 31
_journal_year 2012
_chemical_formula_sum 'C36 H40 B10 F12'
_chemical_formula_weight 808.78
_chemical_name_systematic
;
 ?
;
_space_group_IT_number 2
_symmetry_cell_setting triclinic
_symmetry_space_group_name_Hall '-P 1'
_symmetry_space_group_name_H-M 'P -1'
_atom_sites_solution_hydrogens geom
_atom_sites_solution_primary direct
_atom_sites_solution_secondary difmap
_audit_creation_method SHELXL-97
_cell_angle_alpha 70.015(4)
_cell_angle_beta 79.973(4)
_cell_angle_gamma 89.535(4)
_cell_formula_units_Z 4
_cell_length_a 14.5973(13)
_cell_length_b 16.0164(14)
_cell_length_c 18.3603(16)
_cell_measurement_reflns_used 923
_cell_measurement_temperature 100(2)
_cell_measurement_theta_max 22.73
_cell_measurement_theta_min 2.14
_cell_volume 3966.3(6)
_computing_cell_refinement 'APEX2 (Bruker, 2009)'
_computing_data_collection 'APEX2 (Bruker, 2009)'
_computing_data_reduction 'APEX2 (Bruker, 2009)'
_computing_molecular_graphics 'SHELXTL (Sheldrick, 2008)'
_computing_publication_material 'SHELXTL (Sheldrick, 2008)'
_computing_structure_refinement 'SHELXL-97 (Sheldrick, 1997)'
_computing_structure_solution 'SHELXS-97 (Sheldrick, 1990)'
_diffrn_ambient_temperature 100(2)
_diffrn_measured_fraction_theta_full 0.950
_diffrn_measured_fraction_theta_max 0.938
_diffrn_measurement_device_type 'Bruker APEX-II CCD'
_diffrn_measurement_method '\f and \w scans'
_diffrn_radiation_monochromator graphite
_diffrn_radiation_source 'fine-focus sealed tube'
_diffrn_radiation_type MoK\a
_diffrn_radiation_wavelength 0.71073
_diffrn_reflns_av_R_equivalents 0.0605
_diffrn_reflns_av_sigmaI/netI 0.0792
_diffrn_reflns_limit_h_max 17
_diffrn_reflns_limit_h_min -17
_diffrn_reflns_limit_k_max 19
_diffrn_reflns_limit_k_min -18
_diffrn_reflns_limit_l_max 22
_diffrn_reflns_limit_l_min 0
_diffrn_reflns_number 69711
_diffrn_reflns_theta_full 25.00
_diffrn_reflns_theta_max 25.49
_diffrn_reflns_theta_min 1.20
_exptl_absorpt_coefficient_mu 0.113
_exptl_absorpt_correction_T_max 0.9561
_exptl_absorpt_correction_T_min 0.9229
_exptl_absorpt_correction_type multi-scan
_exptl_absorpt_process_details 'TWINABS (Bruker, 2009)'
_exptl_crystal_colour red
_exptl_crystal_density_diffrn 1.354
_exptl_crystal_density_method 'not measured'
_exptl_crystal_description block
_exptl_crystal_F_000 1656
_exptl_crystal_size_max 0.72
_exptl_crystal_size_mid 0.68
_exptl_crystal_size_min 0.40
_refine_diff_density_max 0.583
_refine_diff_density_min -0.544
_refine_diff_density_rms 0.092
_refine_ls_extinction_method none
_refine_ls_goodness_of_fit_ref 1.146
_refine_ls_hydrogen_treatment constr
_refine_ls_matrix_type full
_refine_ls_number_parameters 1125
_refine_ls_number_reflns 18020
_refine_ls_number_restraints 202
_refine_ls_restrained_S_all 1.180
_refine_ls_R_factor_all 0.1091
_refine_ls_R_factor_gt 0.0835
_refine_ls_shift/su_max 0.004
_refine_ls_shift/su_mean 0.000
_refine_ls_structure_factor_coef Fsqd
_refine_ls_weighting_details 'calc w=1/[\s^2^(Fo^2^)+(0.0517P)^2^+13.1808P] where P=(Fo^2^+2Fc^2^)/3'
_refine_ls_weighting_scheme calc
_refine_ls_wR_factor_gt 0.2115
_refine_ls_wR_factor_ref 0.2268
_reflns_number_gt 14072
_reflns_number_total 18020
_reflns_threshold_expression >2sigma(I)
_cod_data_source_file om200691z_si_001.cif
_cod_data_source_block Compound_2
_cod_original_sg_symbol_H-M P-1
_cod_database_code 4077843

loop_
_symmetry_equiv_pos_as_xyz
'x, y, z'
'-x, -y, -z'

loop_
_atom_site_label
_atom_site_type_symbol
_atom_site_fract_x
_atom_site_fract_y
_atom_site_fract_z
_atom_site_U_iso_or_equiv
_atom_site_adp_type
_atom_site_occupancy
_atom_site_symmetry_multiplicity
_atom_site_calc_flag
_atom_site_refinement_flags
_atom_site_disorder_assembly
_atom_site_disorder_group
C1A C 1.1475(4) 0.2266(4) 0.0007(3) 0.0209(11) Uani 1 1 d . . .
C2A C 1.2143(4) 0.1555(3) 0.0654(3) 0.0204(11) Uani 1 1 d . . .
B3A B 1.1987(5) 0.1369(5) -0.0205(4) 0.0272(15) Uani 1 1 d . . .
H3A H 1.1575 0.0777 -0.0194 0.033 Uiso 1 1 calc R . .
B4A B 1.1983(5) 0.2434(6) -0.0946(4) 0.0393(19) Uani 1 1 d . . .
H4A H 1.1581 0.2545 -0.1436 0.047 Uiso 1 1 calc R . .
B5A B 1.2086(5) 0.3243(5) -0.0513(4) 0.0344(17) Uani 1 1 d . . .
H5A H 1.1746 0.3891 -0.0713 0.041 Uiso 1 1 calc R . .
B6A B 1.2170(4) 0.2696(4) 0.0490(4) 0.0256(14) Uani 1 1 d . . .
H6A H 1.1880 0.2980 0.0955 0.031 Uiso 1 1 calc R . .
B7A B 1.3094(5) 0.1269(5) 0.0102(4) 0.0290(15) Uani 1 1 d . . .
H7A H 1.3424 0.0615 0.0300 0.035 Uiso 1 1 calc R . .
B8A B 1.3004(5) 0.1829(6) -0.0893(4) 0.041(2) Uani 1 1 d . . .
H8A H 1.3276 0.1535 -0.1356 0.049 Uiso 1 1 calc R . .
B9A B 1.3094(5) 0.2998(6) -0.1094(4) 0.043(2) Uani 1 1 d . . .
H9A H 1.3432 0.3484 -0.1679 0.052 Uiso 1 1 calc R . .
B10A B 1.3187(5) 0.3149(5) -0.0200(4) 0.0303(15) Uani 1 1 d . . .
H10A H 1.3583 0.3742 -0.0195 0.036 Uiso 1 1 calc R . .
C11A C 1.0431(4) 0.2225(3) 0.0244(3) 0.0217(12) Uani 1 1 d . . .
B11A B 1.3189(4) 0.2079(4) 0.0547(4) 0.0217(13) Uani 1 1 d . . .
H11A H 1.3575 0.1958 0.1046 0.026 Uiso 1 1 calc R . .
F12A F 1.0417(2) 0.3348(2) 0.0832(3) 0.0467(11) Uani 1 1 d . . .
C12A C 0.9955(4) 0.2759(3) 0.0637(3) 0.0246(12) Uani 1 1 d . . .
B12A B 1.3767(5) 0.2282(5) -0.0450(4) 0.0353(17) Uani 1 1 d . . .
H12A H 1.4544 0.2299 -0.0617 0.042 Uiso 1 1 calc R . .
F13A F 0.8646(2) 0.3266(2) 0.1227(3) 0.0444(10) Uani 1 1 d . . .
C13A C 0.9003(4) 0.2738(4) 0.0826(3) 0.0228(12) Uani 1 1 d . . .
C14A C 0.8416(4) 0.2188(3) 0.0641(3) 0.0178(11) Uani 1 1 d . . .
F15A F 0.8406(2) 0.1129(3) 0.0012(2) 0.0433(10) Uani 1 1 d . . .
C15A C 0.8874(4) 0.1679(4) 0.0245(3) 0.0244(12) Uani 1 1 d . . .
F16A F 1.0163(2) 0.1219(3) -0.0406(2) 0.0494(11) Uani 1 1 d . . .
C16A C 0.9830(4) 0.1712(4) 0.0034(3) 0.0259(13) Uani 1 1 d . . .
F17A F 0.7028(2) 0.1314(2) 0.10099(19) 0.0286(7) Uani 1 1 d . . .
C17A C 0.7365(4) 0.2172(3) 0.0843(3) 0.0194(11) Uani 1 1 d . . .
F18A F 0.7105(2) 0.2302(2) 0.15435(18) 0.0307(8) Uani 1 1 d . . .
C18A C 0.6882(4) 0.2824(3) 0.0208(3) 0.0222(12) Uani 1 1 d . . .
C19A C 0.7301(4) 0.3761(4) 0.0035(4) 0.0303(14) Uani 1 1 d . . .
C20A C 0.7842(4) 0.4025(4) -0.0677(4) 0.0316(14) Uani 1 1 d . . .
C21A C 0.7775(4) 0.3351(4) -0.1058(3) 0.0343(16) Uani 1 1 d . . .
C22A C 0.7183(4) 0.2667(4) -0.0562(3) 0.0267(13) Uani 1 1 d . . .
C23A C 0.5823(4) 0.2725(4) 0.0502(3) 0.0267(13) Uani 1 1 d . . .
H23A H 0.5515 0.3131 0.0096 0.040 Uiso 1 1 calc R . .
H23B H 0.5679 0.2871 0.0985 0.040 Uiso 1 1 calc R . .
H23C H 0.5601 0.2111 0.0612 0.040 Uiso 1 1 calc R . .
C24A C 0.7063(5) 0.4274(4) 0.0580(4) 0.0410(16) Uani 1 1 d . . .
H24A H 0.7545 0.4750 0.0455 0.062 Uiso 1 1 calc R . .
H24B H 0.7029 0.3875 0.1125 0.062 Uiso 1 1 calc R . .
H24C H 0.6460 0.4535 0.0516 0.062 Uiso 1 1 calc R . .
C25A C 0.8407(5) 0.4869(5) -0.1091(5) 0.056(2) Uani 1 1 d . . .
H25A H 0.8116 0.5242 -0.1525 0.085 Uiso 1 1 calc R . .
H25B H 0.9036 0.4743 -0.1301 0.085 Uiso 1 1 calc R . .
H25C H 0.8442 0.5182 -0.0721 0.085 Uiso 1 1 calc R . .
C26A C 0.8279(5) 0.3462(5) -0.1868(4) 0.0472(19) Uani 1 1 d . . .
H26A H 0.8203 0.2910 -0.1975 0.071 Uiso 1 1 calc R . .
H26B H 0.8943 0.3601 -0.1909 0.071 Uiso 1 1 calc R . .
H26C H 0.8022 0.3949 -0.2254 0.071 Uiso 1 1 calc R . .
C27A C 0.6805(4) 0.1900(5) -0.0727(4) 0.0384(16) Uani 1 1 d . . .
H27A H 0.6165 0.2004 -0.0816 0.058 Uiso 1 1 calc R . .
H27B H 0.6810 0.1353 -0.0276 0.058 Uiso 1 1 calc R . .
H27C H 0.7193 0.1841 -0.1198 0.058 Uiso 1 1 calc R . .
C28A C 1.1670(3) 0.0899(3) 0.1430(3) 0.0178(11) Uani 1 1 d . . .
F29A F 1.1557(3) 0.1913(2) 0.2133(2) 0.0456(10) Uani 1 1 d . . .
C29A C 1.1412(4) 0.1090(3) 0.2115(3) 0.0203(11) Uani 1 1 d . . .
F30A F 1.0821(3) 0.0766(3) 0.3436(2) 0.0573(12) Uani 1 1 d . . .
C30A C 1.1014(4) 0.0458(4) 0.2836(3) 0.0310(14) Uani 1 1 d . . .
C31A C 1.0842(4) -0.0406(4) 0.2926(4) 0.0403(18) Uani 1 1 d . A .
F32A F 1.1014(4) -0.1445(3) 0.2250(3) 0.095(2) Uani 1 1 d . . .
C32A C 1.1113(5) -0.0616(4) 0.2244(5) 0.047(2) Uani 1 1 d . . .
F33A F 1.1789(4) -0.0313(3) 0.0956(3) 0.0721(16) Uani 1 1 d . . .
C33A C 1.1522(5) 0.0006(4) 0.1532(4) 0.0337(15) Uani 1 1 d . . .
F34A F 1.0756(3) -0.1911(3) 0.3758(3) 0.093(2) Uani 1 1 d . A .
C34A C 1.0376(5) -0.1107(5) 0.3705(5) 0.054(2) Uani 1 1 d U . .
F35A F 1.0682(3) -0.0907(4) 0.4299(3) 0.0758(17) Uani 1 1 d . A .
C35A C 0.9206(9) -0.1064(7) 0.3970(6) 0.029(3) Uani 0.514(10) 1 d PDU A 2
C36A C 0.8862(8) -0.1355(7) 0.3382(6) 0.031(3) Uani 0.514(10) 1 d PDU A 2
C37A C 0.8575(5) -0.0729(4) 0.2768(5) 0.0549(19) Uani 1 1 d DU . .
C38A C 0.8524(4) -0.0046(5) 0.3134(4) 0.0439(16) Uani 1 1 d DU A .
C39A C 0.8911(7) -0.0151(7) 0.3816(6) 0.023(2) Uani 0.514(10) 1 d PDU A 2
C40A C 0.8912(9) -0.1658(8) 0.4856(6) 0.036(3) Uani 0.514(10) 1 d PDU A 2
H40G H 0.9047 -0.1328 0.5190 0.054 Uiso 0.514(10) 1 calc PR A 2
H40H H 0.9262 -0.2199 0.4964 0.054 Uiso 0.514(10) 1 calc PR A 2
H40I H 0.8243 -0.1820 0.4970 0.054 Uiso 0.514(10) 1 calc PR A 2
C41A C 0.8945(8) 0.0436(9) 0.4354(7) 0.027(3) Uani 0.514(10) 1 d PDU A 2
H41A H 0.8854 0.1057 0.4055 0.040 Uiso 0.514(10) 1 calc PR A 2
H41B H 0.9552 0.0393 0.4520 0.040 Uiso 0.514(10) 1 calc PR A 2
H41C H 0.8450 0.0218 0.4820 0.040 Uiso 0.514(10) 1 calc PR A 2
C42A C 0.8048(5) 0.0794(6) 0.2808(4) 0.050(2) Uani 1 1 d D . .
H42A H 0.7996 0.1125 0.3173 0.075 Uiso 1 1 calc R A .
H42B H 0.7424 0.0650 0.2740 0.075 Uiso 1 1 calc R . .
H42C H 0.8412 0.1158 0.2297 0.075 Uiso 1 1 calc R . .
C43A C 0.8170(7) -0.0634(5) 0.2058(6) 0.078(3) Uani 1 1 d D A .
H43A H 0.8379 -0.1108 0.1854 0.117 Uiso 1 1 calc R . .
H43B H 0.8375 -0.0054 0.1654 0.117 Uiso 1 1 calc R . .
H43C H 0.7488 -0.0678 0.2199 0.117 Uiso 1 1 calc R . .
C44A C 0.8930(10) -0.2289(8) 0.3417(10) 0.050(4) Uani 0.514(10) 1 d P A 2
H44G H 0.8896 -0.2322 0.2899 0.075 Uiso 0.514(10) 1 calc PR A 2
H44H H 0.8415 -0.2656 0.3810 0.075 Uiso 0.514(10) 1 calc PR A 2
H44I H 0.9524 -0.2506 0.3565 0.075 Uiso 0.514(10) 1 calc PR A 2
C35X C 0.9442(7) -0.1357(8) 0.3777(7) 0.023(3) Uani 0.486(10) 1 d PDU A 1
C36X C 0.9118(8) -0.1480(7) 0.3016(7) 0.021(2) Uani 0.486(10) 1 d PDU A 1
C39X C 0.8958(9) -0.0552(9) 0.3734(7) 0.027(3) Uani 0.486(10) 1 d PDU A 1
C40X C 0.9020(8) -0.2128(8) 0.4503(7) 0.035(3) Uani 0.486(10) 1 d PDU A 1
H40A H 0.9113 -0.2010 0.4975 0.053 Uiso 0.486(10) 1 calc PR A 1
H40B H 0.9321 -0.2674 0.4490 0.053 Uiso 0.486(10) 1 calc PR A 1
H40C H 0.8351 -0.2202 0.4514 0.053 Uiso 0.486(10) 1 calc PR A 1
C41X C 0.8850(9) -0.0170(10) 0.4414(7) 0.031(3) Uani 0.486(10) 1 d PDU A 1
H41G H 0.8561 0.0403 0.4255 0.046 Uiso 0.486(10) 1 calc PR A 1
H41H H 0.9465 -0.0087 0.4532 0.046 Uiso 0.486(10) 1 calc PR A 1
H41I H 0.8456 -0.0587 0.4884 0.046 Uiso 0.486(10) 1 calc PR A 1
C44X C 0.9290(10) -0.2334(7) 0.2783(9) 0.035(3) Uani 0.486(10) 1 d PD A 1
H44A H 0.8720 -0.2723 0.2968 0.053 Uiso 0.486(10) 1 calc PR A 1
H44B H 0.9797 -0.2653 0.3027 0.053 Uiso 0.486(10) 1 calc PR A 1
H44C H 0.9461 -0.2159 0.2208 0.053 Uiso 0.486(10) 1 calc PR A 1
C1B C 0.7409(4) 0.4052(3) 0.3589(3) 0.0223(12) Uani 1 1 d . . .
C2B C 0.8084(4) 0.3408(3) 0.4239(3) 0.0210(11) Uani 1 1 d . . .
B3B B 0.8273(4) 0.3426(4) 0.3265(3) 0.0200(12) Uani 1 1 d . . .
H3B H 0.8115 0.2839 0.3099 0.024 Uiso 1 1 calc R . .
B4B B 0.8084(4) 0.4537(4) 0.2674(4) 0.0240(14) Uani 1 1 d . . .
H4B H 0.7815 0.4685 0.2110 0.029 Uiso 1 1 calc R . .
B5B B 0.7757(5) 0.5156(4) 0.3324(4) 0.0272(14) Uani 1 1 d . . .
H5B H 0.7272 0.5712 0.3191 0.033 Uiso 1 1 calc R . .
B6B B 0.7744(5) 0.4414(4) 0.4303(4) 0.0269(14) Uani 1 1 d . . .
H6B H 0.7240 0.4469 0.4817 0.032 Uiso 1 1 calc R . .
B7B B 0.9225(5) 0.3455(4) 0.3749(4) 0.0245(14) Uani 1 1 d . . .
H7B H 0.9700 0.2892 0.3894 0.029 Uiso 1 1 calc R . .
B8B B 0.9247(5) 0.4180(4) 0.2762(4) 0.0278(14) Uani 1 1 d . . .
H8B H 0.9744 0.4099 0.2256 0.033 Uiso 1 1 calc R . .
B9B B 0.8918(5) 0.5260(5) 0.2802(4) 0.0334(16) Uani 1 1 d . . .
H9B H 0.9204 0.5893 0.2317 0.040 Uiso 1 1 calc R . .
B10B B 0.8702(5) 0.5177(4) 0.3805(4) 0.0305(15) Uani 1 1 d . . .
H10B H 0.8844 0.5757 0.3986 0.037 Uiso 1 1 calc R . .
C11B C 0.6417(4) 0.3771(3) 0.3653(3) 0.0197(11) Uani 1 1 d . . .
B11B B 0.8900(5) 0.4076(4) 0.4392(4) 0.0296(15) Uani 1 1 d . . .
H11B H 0.9168 0.3924 0.4957 0.036 Uiso 1 1 calc R . .
F12B F 0.6761(2) 0.3129(2) 0.26453(19) 0.0282(7) Uani 1 1 d . . .
C12B C 0.6135(4) 0.3338(4) 0.3182(3) 0.0249(12) Uani 1 1 d . . .
B12B B 0.9620(5) 0.4590(4) 0.3457(4) 0.0286(15) Uani 1 1 d . . .
H12B H 1.0371 0.4785 0.3402 0.034 Uiso 1 1 calc R . .
F13B F 0.5073(2) 0.2697(2) 0.2703(2) 0.0359(9) Uani 1 1 d . . .
C13B C 0.5223(4) 0.3114(3) 0.3205(3) 0.0244(12) Uani 1 1 d . . .
C14B C 0.4489(4) 0.3289(4) 0.3703(3) 0.0259(13) Uani 1 1 d . . .
F15B F 0.4107(3) 0.3955(3) 0.4686(2) 0.0564(13) Uani 1 1 d . . .
C15B C 0.4745(4) 0.3726(4) 0.4179(3) 0.0348(15) Uani 1 1 d . . .
F16B F 0.5795(3) 0.4430(3) 0.4614(2) 0.0526(12) Uani 1 1 d . . .
C16B C 0.5668(4) 0.3962(4) 0.4145(3) 0.0262(13) Uani 1 1 d . . .
F17B F 0.3451(3) 0.2235(2) 0.3617(3) 0.0607(14) Uani 1 1 d . . .
C17B C 0.3479(4) 0.3039(4) 0.3726(4) 0.0348(15) Uani 1 1 d . . .
F18B F 0.2995(2) 0.2863(3) 0.4471(2) 0.0655(15) Uani 1 1 d . . .
C18B C 0.2966(4) 0.3730(4) 0.3140(3) 0.0220(11) Uani 1 1 d . . .
C19B C 0.3531(4) 0.3928(4) 0.2317(3) 0.0239(12) Uani 1 1 d . . .
C20B C 0.3927(4) 0.4741(4) 0.2070(3) 0.0303(13) Uani 1 1 d . . .
C21B C 0.3633(4) 0.5162(4) 0.2666(4) 0.0330(15) Uani 1 1 d . . .
C22B C 0.3042(4) 0.4593(4) 0.3279(3) 0.0270(13) Uani 1 1 d . . .
C23B C 0.1960(4) 0.3375(4) 0.3227(4) 0.0337(14) Uani 1 1 d . . .
H23D H 0.1617 0.3303 0.3755 0.051 Uiso 1 1 calc R . .
H23E H 0.1971 0.2799 0.3149 0.051 Uiso 1 1 calc R . .
H23F H 0.1653 0.3799 0.2831 0.051 Uiso 1 1 calc R . .
C24B C 0.3519(5) 0.3306(6) 0.1861(5) 0.055(2) Uani 1 1 d . . .
H24D H 0.2919 0.3321 0.1688 0.083 Uiso 1 1 calc R . .
H24E H 0.3610 0.2699 0.2198 0.083 Uiso 1 1 calc R . .
H24F H 0.4022 0.3493 0.1399 0.083 Uiso 1 1 calc R . .
C25B C 0.4548(5) 0.5202(6) 0.1293(5) 0.069(3) Uani 1 1 d . . .
H25D H 0.4731 0.4770 0.1030 0.103 Uiso 1 1 calc R . .
H25E H 0.5107 0.5464 0.1378 0.103 Uiso 1 1 calc R . .
H25F H 0.4214 0.5672 0.0961 0.103 Uiso 1 1 calc R . .
C26B C 0.3952(6) 0.6082(5) 0.2560(7) 0.077(3) Uani 1 1 d . . .
H26D H 0.3696 0.6221 0.3033 0.116 Uiso 1 1 calc R . .
H26E H 0.3736 0.6503 0.2103 0.116 Uiso 1 1 calc R . .
H26F H 0.4634 0.6129 0.2473 0.116 Uiso 1 1 calc R . .
C27B C 0.2469(6) 0.4772(6) 0.3965(5) 0.064(3) Uani 1 1 d . . .
H27D H 0.2702 0.5329 0.3994 0.097 Uiso 1 1 calc R . .
H27E H 0.2512 0.4282 0.4453 0.097 Uiso 1 1 calc R . .
H27F H 0.1817 0.4822 0.3896 0.097 Uiso 1 1 calc R . .
C28B C 0.7611(4) 0.2590(3) 0.4917(3) 0.0196(11) Uani 1 1 d . . .
F29B F 0.7208(2) 0.1802(2) 0.41085(17) 0.0296(8) Uani 1 1 d . . .
C29B C 0.7238(4) 0.1832(3) 0.4829(3) 0.0226(12) Uani 1 1 d . . .
F30B F 0.6565(2) 0.0410(2) 0.52747(18) 0.0284(7) Uani 1 1 d . . .
C30B C 0.6863(4) 0.1088(3) 0.5460(3) 0.0210(12) Uani 1 1 d . . .
C31B C 0.6820(4) 0.1039(3) 0.6236(3) 0.0195(11) Uani 1 1 d . . .
F32B F 0.7143(2) 0.1835(2) 0.70427(17) 0.0293(7) Uani 1 1 d . . .
C32B C 0.7155(4) 0.1789(4) 0.6329(3) 0.0225(12) Uani 1 1 d . . .
F33B F 0.7814(2) 0.3202(2) 0.58970(18) 0.0296(8) Uani 1 1 d . . .
C33B C 0.7526(4) 0.2539(3) 0.5698(3) 0.0223(12) Uani 1 1 d . . .
F34B F 0.6690(2) -0.0528(2) 0.67289(19) 0.0298(8) Uani 1 1 d . . .
C34B C 0.6420(4) 0.0198(3) 0.6921(3) 0.0209(11) Uani 1 1 d . . .
F35B F 0.6866(2) 0.0134(2) 0.75393(18) 0.0272(7) Uani 1 1 d . . .
C35B C 0.5352(4) 0.0149(4) 0.7207(3) 0.0216(12) Uani 1 1 d . . .
C36B C 0.4850(4) 0.0200(4) 0.6539(3) 0.0232(12) Uani 1 1 d . . .
C37B C 0.4429(4) 0.0983(4) 0.6339(3) 0.0246(12) Uani 1 1 d . . .
C38B C 0.4575(4) 0.1466(4) 0.6856(3) 0.0270(12) Uani 1 1 d . . .
C39B C 0.5084(4) 0.0988(4) 0.7397(3) 0.0239(12) Uani 1 1 d . . .
C40B C 0.5063(4) -0.0702(4) 0.7926(3) 0.0289(13) Uani 1 1 d . . .
H40D H 0.4385 -0.0738 0.8098 0.043 Uiso 1 1 calc R . .
H40E H 0.5370 -0.0686 0.8356 0.043 Uiso 1 1 calc R . .
H40F H 0.5248 -0.1223 0.7783 0.043 Uiso 1 1 calc R . .
C41B C 0.4778(4) -0.0559(4) 0.6241(4) 0.0323(14) Uani 1 1 d . . .
H41D H 0.4342 -0.1028 0.6628 0.048 Uiso 1 1 calc R . .
H41E H 0.5393 -0.0798 0.6160 0.048 Uiso 1 1 calc R . .
H41F H 0.4552 -0.0345 0.5740 0.048 Uiso 1 1 calc R . .
C42B C 0.3844(5) 0.1296(5) 0.5708(4) 0.0421(17) Uani 1 1 d . . .
H42D H 0.3807 0.0843 0.5466 0.063 Uiso 1 1 calc R . .
H42E H 0.4129 0.1852 0.5306 0.063 Uiso 1 1 calc R . .
H42F H 0.3217 0.1399 0.5943 0.063 Uiso 1 1 calc R . .
C43B C 0.4156(5) 0.2352(4) 0.6793(4) 0.0360(15) Uani 1 1 d . . .
H43D H 0.3475 0.2269 0.6921 0.054 Uiso 1 1 calc R . .
H43E H 0.4345 0.2772 0.6254 0.054 Uiso 1 1 calc R . .
H43F H 0.4378 0.2587 0.7163 0.054 Uiso 1 1 calc R . .
C44B C 0.5277(4) 0.1159(4) 0.8102(3) 0.0330(14) Uani 1 1 d . . .
H44D H 0.5196 0.1787 0.8035 0.049 Uiso 1 1 calc R . .
H44E H 0.5918 0.1016 0.8168 0.049 Uiso 1 1 calc R . .
H44F H 0.4844 0.0786 0.8570 0.049 Uiso 1 1 calc R . .

loop_
_atom_site_aniso_label
_atom_site_aniso_U_11
_atom_site_aniso_U_22
_atom_site_aniso_U_33
_atom_site_aniso_U_23
_atom_site_aniso_U_13
_atom_site_aniso_U_12
C1A 0.016(3) 0.028(3) 0.015(3) -0.003(2) -0.003(2) 0.008(2)
C2A 0.018(3) 0.022(3) 0.019(3) -0.004(2) -0.007(2) 0.008(2)
B3A 0.027(4) 0.042(4) 0.019(3) -0.016(3) -0.012(3) 0.025(3)
B4A 0.023(4) 0.070(6) 0.016(3) -0.005(3) -0.003(3) 0.018(4)
B5A 0.020(4) 0.035(4) 0.031(4) 0.009(3) -0.002(3) 0.004(3)
B6A 0.022(3) 0.016(3) 0.029(3) 0.002(3) -0.001(3) 0.003(3)
B7A 0.021(3) 0.046(4) 0.026(3) -0.019(3) -0.011(3) 0.018(3)
B8A 0.022(4) 0.077(6) 0.026(4) -0.021(4) -0.006(3) 0.023(4)
B9A 0.016(4) 0.068(6) 0.026(4) 0.006(4) 0.004(3) 0.012(3)
B10A 0.020(3) 0.032(4) 0.024(3) 0.004(3) 0.004(3) 0.006(3)
C11A 0.017(3) 0.023(3) 0.019(3) 0.000(2) -0.003(2) 0.012(2)
B11A 0.008(3) 0.032(4) 0.020(3) -0.004(3) -0.001(2) 0.004(2)
F12A 0.0198(19) 0.035(2) 0.096(3) -0.041(2) -0.0024(18) 0.0026(15)
C12A 0.022(3) 0.015(3) 0.038(3) -0.010(2) -0.007(2) 0.001(2)
B12A 0.022(4) 0.053(5) 0.023(4) -0.007(3) 0.004(3) 0.012(3)
F13A 0.0224(19) 0.044(2) 0.083(3) -0.048(2) -0.0003(18) 0.0086(16)
C13A 0.019(3) 0.018(3) 0.030(3) -0.009(2) 0.002(2) 0.004(2)
C14A 0.021(3) 0.016(3) 0.012(2) 0.001(2) -0.002(2) 0.007(2)
F15A 0.0264(19) 0.061(3) 0.072(3) -0.052(2) -0.0264(18) 0.0221(17)
C15A 0.020(3) 0.033(3) 0.025(3) -0.014(2) -0.009(2) 0.011(2)
F16A 0.024(2) 0.094(3) 0.063(3) -0.063(3) -0.0186(18) 0.030(2)
C16A 0.022(3) 0.041(3) 0.021(3) -0.018(3) -0.010(2) 0.019(3)
F17A 0.0247(18) 0.0183(16) 0.0376(19) -0.0019(14) -0.0082(14) 0.0040(13)
C17A 0.019(3) 0.018(3) 0.016(3) 0.000(2) -0.001(2) 0.002(2)
F18A 0.0291(19) 0.039(2) 0.0206(17) -0.0089(15) 0.0016(14) 0.0105(15)
C18A 0.022(3) 0.022(3) 0.016(3) 0.001(2) 0.001(2) 0.009(2)
C19A 0.020(3) 0.017(3) 0.040(3) 0.005(2) 0.001(3) 0.005(2)
C20A 0.018(3) 0.026(3) 0.034(3) 0.007(3) 0.001(2) 0.006(2)
C21A 0.012(3) 0.057(4) 0.017(3) 0.006(3) 0.001(2) 0.020(3)
C22A 0.012(3) 0.045(4) 0.018(3) -0.004(3) -0.004(2) 0.013(2)
C23A 0.018(3) 0.027(3) 0.020(3) 0.007(2) 0.004(2) 0.009(2)
C24A 0.044(4) 0.021(3) 0.052(4) -0.009(3) -0.001(3) 0.009(3)
C25A 0.046(5) 0.027(4) 0.065(5) 0.018(3) 0.003(4) -0.004(3)
C26A 0.028(4) 0.071(5) 0.024(3) 0.005(3) 0.001(3) 0.021(3)
C27A 0.027(3) 0.059(4) 0.042(4) -0.029(3) -0.017(3) 0.020(3)
C28A 0.015(3) 0.020(3) 0.018(3) -0.006(2) -0.004(2) 0.001(2)
F29A 0.086(3) 0.0245(19) 0.0257(19) -0.0141(15) 0.0020(18) -0.0034(19)
C29A 0.022(3) 0.016(3) 0.023(3) -0.008(2) 0.001(2) -0.003(2)
F30A 0.077(3) 0.060(3) 0.022(2) -0.0068(18) 0.0099(19) 0.023(2)
C30A 0.027(3) 0.036(4) 0.017(3) 0.004(2) 0.000(2) 0.000(3)
C31A 0.016(3) 0.043(4) 0.043(4) 0.017(3) -0.020(3) -0.011(3)
F32A 0.163(6) 0.018(2) 0.114(4) 0.004(2) -0.107(4) -0.013(3)
C32A 0.059(5) 0.019(3) 0.063(5) 0.005(3) -0.047(4) -0.009(3)
F33A 0.158(5) 0.026(2) 0.061(3) -0.030(2) -0.065(3) 0.034(3)
C33A 0.054(4) 0.018(3) 0.037(3) -0.007(3) -0.032(3) 0.006(3)
F34A 0.056(3) 0.051(3) 0.122(4) 0.054(3) -0.061(3) -0.025(2)
C34A 0.032(3) 0.052(3) 0.054(3) 0.021(3) -0.025(3) -0.008(3)
F35A 0.025(2) 0.111(4) 0.041(2) 0.038(3) -0.0071(18) -0.003(2)
C35A 0.019(4) 0.024(4) 0.034(4) 0.000(3) 0.000(3) 0.013(3)
C36A 0.026(6) 0.028(5) 0.029(5) -0.004(4) 0.007(4) -0.001(4)
C37A 0.030(4) 0.038(4) 0.083(5) 0.011(3) -0.038(4) -0.012(3)
C38A 0.019(3) 0.057(4) 0.032(3) 0.015(3) -0.005(2) -0.001(3)
C39A 0.015(4) 0.021(4) 0.024(4) 0.002(3) 0.001(3) 0.009(3)
C40A 0.036(3) 0.036(3) 0.036(3) -0.0117(14) -0.0071(12) 0.0016(10)
C41A 0.028(6) 0.032(6) 0.031(6) -0.018(5) -0.019(4) 0.005(5)
C42A 0.031(4) 0.093(6) 0.029(4) -0.024(4) -0.010(3) 0.020(4)
C43A 0.073(6) 0.035(4) 0.142(9) -0.024(5) -0.072(6) 0.014(4)
C44A 0.036(8) 0.026(7) 0.084(13) -0.004(7) -0.032(8) 0.004(6)
C35X 0.012(5) 0.024(5) 0.022(5) 0.000(4) 0.010(4) 0.006(4)
C36X 0.014(4) 0.021(4) 0.022(4) -0.002(3) -0.002(3) -0.005(3)
C39X 0.025(4) 0.024(4) 0.029(4) -0.009(3) 0.001(3) 0.007(3)
C40X 0.020(6) 0.043(7) 0.021(6) 0.014(5) 0.001(4) 0.001(5)
C41X 0.029(6) 0.053(8) 0.015(5) -0.018(5) -0.004(4) 0.006(5)
C44X 0.038(8) 0.017(6) 0.041(8) 0.002(6) -0.007(6) -0.006(5)
C1B 0.038(3) 0.016(3) 0.014(3) -0.005(2) -0.009(2) 0.005(2)
C2B 0.025(3) 0.014(3) 0.022(3) -0.002(2) -0.008(2) -0.001(2)
B3B 0.022(3) 0.017(3) 0.019(3) -0.003(2) -0.004(2) 0.002(2)
B4B 0.021(3) 0.022(3) 0.017(3) 0.005(3) 0.005(2) -0.001(3)
B5B 0.035(4) 0.011(3) 0.028(4) 0.005(3) -0.009(3) -0.002(3)
B6B 0.038(4) 0.018(3) 0.023(3) -0.001(3) -0.011(3) -0.004(3)
B7B 0.029(4) 0.017(3) 0.025(3) -0.005(3) -0.006(3) 0.001(3)
B8B 0.023(4) 0.025(3) 0.027(3) -0.001(3) 0.000(3) -0.003(3)
B9B 0.039(4) 0.027(4) 0.027(4) 0.000(3) -0.006(3) -0.005(3)
B10B 0.039(4) 0.020(3) 0.030(4) -0.003(3) -0.011(3) -0.003(3)
C11B 0.017(3) 0.016(3) 0.021(3) -0.002(2) 0.000(2) 0.002(2)
B11B 0.031(4) 0.025(3) 0.031(4) -0.005(3) -0.011(3) -0.003(3)
F12B 0.0191(17) 0.0375(19) 0.0341(18) -0.0230(16) 0.0009(13) 0.0013(14)
C12B 0.024(3) 0.024(3) 0.026(3) -0.010(2) 0.002(2) 0.005(2)
B12B 0.029(4) 0.019(3) 0.031(4) 0.001(3) -0.007(3) -0.008(3)
F13B 0.0241(19) 0.0301(19) 0.064(2) -0.0300(18) -0.0086(16) 0.0030(14)
C13B 0.026(3) 0.010(3) 0.032(3) -0.002(2) -0.001(2) 0.000(2)
C14B 0.024(3) 0.018(3) 0.024(3) 0.005(2) -0.001(2) 0.008(2)
F15B 0.034(2) 0.111(4) 0.029(2) -0.030(2) -0.0062(16) 0.038(2)
C15B 0.031(4) 0.044(4) 0.020(3) -0.002(3) -0.001(2) 0.019(3)
F16B 0.048(2) 0.090(3) 0.050(2) -0.056(2) -0.0230(19) 0.032(2)
C16B 0.029(3) 0.032(3) 0.020(3) -0.012(2) -0.004(2) 0.013(3)
F17B 0.025(2) 0.0136(18) 0.124(4) 0.001(2) -0.014(2) 0.0003(15)
C17B 0.020(3) 0.028(3) 0.040(4) 0.004(3) 0.004(3) 0.006(3)
F18B 0.0135(19) 0.100(4) 0.035(2) 0.033(2) 0.0048(15) 0.010(2)
C18B 0.015(3) 0.024(3) 0.021(3) -0.002(2) 0.000(2) 0.003(2)
C19B 0.013(3) 0.037(3) 0.024(3) -0.015(3) -0.001(2) -0.001(2)
C20B 0.022(3) 0.035(3) 0.022(3) 0.008(2) -0.006(2) -0.006(3)
C21B 0.034(4) 0.015(3) 0.058(4) -0.011(3) -0.030(3) 0.006(2)
C22B 0.027(3) 0.028(3) 0.031(3) -0.014(3) -0.015(3) 0.018(3)
C23B 0.018(3) 0.033(3) 0.037(3) 0.001(3) 0.001(2) 0.003(2)
C24B 0.027(4) 0.100(6) 0.073(5) -0.073(5) -0.012(3) 0.014(4)
C25B 0.027(4) 0.087(6) 0.047(5) 0.032(4) 0.000(3) -0.004(4)
C26B 0.062(6) 0.022(4) 0.172(10) -0.039(5) -0.071(6) 0.005(4)
C27B 0.066(6) 0.102(7) 0.060(5) -0.062(5) -0.037(4) 0.058(5)
C28B 0.020(3) 0.014(3) 0.019(3) -0.002(2) 0.001(2) -0.002(2)
F29B 0.050(2) 0.0225(17) 0.0175(16) -0.0087(13) -0.0047(14) -0.0077(15)
C29B 0.036(3) 0.018(3) 0.015(3) -0.007(2) -0.005(2) 0.003(2)
F30B 0.043(2) 0.0182(16) 0.0220(16) -0.0052(13) -0.0044(14) -0.0067(14)
C30B 0.027(3) 0.014(3) 0.019(3) -0.004(2) 0.001(2) 0.001(2)
C31B 0.018(3) 0.018(3) 0.022(3) -0.005(2) -0.006(2) -0.001(2)
F32B 0.040(2) 0.0303(18) 0.0160(16) -0.0054(13) -0.0062(14) 0.0007(15)
C32B 0.028(3) 0.026(3) 0.014(3) -0.006(2) -0.006(2) 0.004(2)
F33B 0.049(2) 0.0197(16) 0.0196(16) -0.0061(13) -0.0063(14) -0.0081(15)
C33B 0.033(3) 0.011(3) 0.022(3) -0.004(2) -0.007(2) 0.000(2)
F34B 0.0327(19) 0.0187(16) 0.0314(18) -0.0022(14) -0.0025(14) 0.0060(14)
C34B 0.027(3) 0.021(3) 0.015(3) -0.005(2) -0.008(2) 0.002(2)
F35B 0.0187(17) 0.0309(18) 0.0254(17) 0.0012(14) -0.0088(13) 0.0008(13)
C35B 0.014(3) 0.021(3) 0.019(3) 0.006(2) -0.003(2) -0.006(2)
C36B 0.020(3) 0.019(3) 0.025(3) 0.000(2) -0.007(2) -0.006(2)
C37B 0.014(3) 0.024(3) 0.026(3) 0.004(2) -0.006(2) -0.003(2)
C38B 0.023(3) 0.023(3) 0.029(3) -0.002(2) -0.004(2) 0.000(2)
C39B 0.015(3) 0.022(3) 0.027(3) 0.000(2) -0.002(2) -0.004(2)
C40B 0.026(3) 0.026(3) 0.025(3) 0.006(2) -0.008(2) 0.000(2)
C41B 0.034(3) 0.021(3) 0.038(4) -0.001(3) -0.015(3) -0.008(3)
C42B 0.036(4) 0.042(4) 0.036(4) 0.009(3) -0.018(3) 0.002(3)
C43B 0.039(4) 0.024(3) 0.041(4) -0.006(3) -0.009(3) 0.005(3)
C44B 0.022(3) 0.042(4) 0.030(3) -0.008(3) 0.000(2) 0.005(3)

loop_
_atom_type_symbol
_atom_type_description
_atom_type_scat_dispersion_real
_atom_type_scat_dispersion_imag
_atom_type_scat_source
C C 0.0033 0.0016 'International Tables Vol C Tables 4.2.6.8 and 6.1.1.4'
H H 0.0000 0.0000 'International Tables Vol C Tables 4.2.6.8 and 6.1.1.4'
B B 0.0013 0.0007 'International Tables Vol C Tables 4.2.6.8 and 6.1.1.4'
F F 0.0171 0.0103 'International Tables Vol C Tables 4.2.6.8 and 6.1.1.4'

loop_
_geom_angle_atom_site_label_1
_geom_angle_atom_site_label_2
_geom_angle_atom_site_label_3
_geom_angle
C11A C1A B5A 121.3(4)
C11A C1A B4A 120.7(5)
B5A C1A B4A 62.2(4)
C11A C1A B6A 119.5(4)
B5A C1A B6A 62.2(4)
B4A C1A B6A 112.4(5)
C11A C1A B3A 118.3(5)
B5A C1A B3A 112.6(5)
B4A C1A B3A 62.3(4)
B6A C1A B3A 110.5(4)
C11A C1A C2A 119.7(4)
B5A C1A C2A 109.8(4)
B4A C1A C2A 109.8(4)
B6A C1A C2A 59.7(3)
B3A C1A C2A 59.9(3)
C28A C2A B11A 122.0(4)
C28A C2A B7A 120.7(4)
B11A C2A B7A 62.3(4)
C28A C2A B6A 120.8(4)
B11A C2A B6A 62.1(3)
B7A C2A B6A 111.8(4)
C28A C2A B3A 117.6(5)
B11A C2A B3A 112.5(4)
B7A C2A B3A 61.9(3)
B6A C2A B3A 109.7(4)
C28A C2A C1A 120.1(4)
B11A C2A C1A 109.3(4)
B7A C2A C1A 108.7(4)
B6A C2A C1A 59.4(3)
B3A C2A C1A 59.4(3)
C1A B3A B8A 105.0(5)
C1A B3A C2A 60.7(3)
B8A B3A C2A 105.2(5)
C1A B3A B4A 57.9(3)
B8A B3A B4A 60.1(4)
C2A B3A B4A 107.0(5)
C1A B3A B7A 106.9(5)
B8A B3A B7A 59.9(4)
C2A B3A B7A 58.3(3)
B4A B3A B7A 108.4(5)
C1A B3A H3A 123.1
B8A B3A H3A 123.3
C2A B3A H3A 122.8
B4A B3A H3A 121.9
B7A B3A H3A 121.8
C1A B4A B5A 58.5(4)
C1A B4A B8A 105.7(5)
B5A B4A B8A 107.8(5)
C1A B4A B3A 59.8(3)
B5A B4A B3A 107.7(5)
B8A B4A B3A 59.1(4)
C1A B4A B9A 105.8(5)
B5A B4A B9A 60.3(5)
B8A B4A B9A 60.0(5)
B3A B4A B9A 107.4(5)
C1A B4A H4A 123.6
B5A B4A H4A 121.8
B8A B4A H4A 122.5
B3A B4A H4A 121.9
B9A B4A H4A 122.1
C1A B5A B4A 59.3(4)
C1A B5A B6A 60.3(4)
B4A B5A B6A 108.6(5)
C1A B5A B9A 107.0(5)
B4A B5A B9A 61.0(5)
B6A B5A B9A 107.1(5)
C1A B5A B10A 106.3(5)
B4A B5A B10A 108.1(5)
B6A B5A B10A 58.9(4)
B9A B5A B10A 59.3(4)
C1A B5A H5A 122.7
B4A B5A H5A 121.0
B6A B5A H5A 121.8
B9A B5A H5A 122.1
B10A B5A H5A 122.7
C1A B6A C2A 60.8(3)
C1A B6A B10A 105.7(5)
C2A B6A B10A 105.9(4)
C1A B6A B5A 57.5(4)
C2A B6A B5A 106.9(5)
B10A B6A B5A 60.9(4)
C1A B6A B11A 106.8(4)
C2A B6A B11A 57.6(3)
B10A B6A B11A 61.0(4)
B5A B6A B11A 109.5(4)
C1A B6A H6A 123.2
C2A B6A H6A 123.1
B10A B6A H6A 122.3
B5A B6A H6A 121.5
B11A B6A H6A 121.5
C2A B7A B8A 105.7(4)
C2A B7A B11A 58.0(3)
B8A B7A B11A 108.1(5)
C2A B7A B12A 105.9(5)
B8A B7A B12A 60.1(4)
B11A B7A B12A 60.7(4)
C2A B7A B3A 59.8(3)
B8A B7A B3A 59.0(4)
B11A B7A B3A 107.3(4)
B12A B7A B3A 107.4(5)
C2A B7A H7A 123.8
B8A B7A H7A 122.3
B11A B7A H7A 121.8
B12A B7A H7A 121.9
B3A B7A H7A 122.1
B3A B8A B7A 61.1(4)
B3A B8A B4A 60.8(4)
B7A B8A B4A 110.0(5)
B3A B8A B12A 109.3(5)
B7A B8A B12A 60.4(4)
B4A B8A B12A 108.9(6)
B3A B8A B9A 109.4(5)
B7A B8A B9A 108.8(5)
B4A B8A B9A 60.7(4)
B12A B8A B9A 59.6(5)
B3A B8A H8A 120.6
B7A B8A H8A 120.7
B4A B8A H8A 120.6
B12A B8A H8A 121.5
B9A B8A H8A 121.4
B10A B9A B12A 60.1(4)
B10A B9A B8A 107.0(5)
B12A B9A B8A 60.1(4)
B10A B9A B5A 60.4(4)
B12A B9A B5A 108.4(5)
B8A B9A B5A 106.0(5)
B10A B9A B4A 107.2(5)
B12A B9A B4A 108.1(6)
B8A B9A B4A 59.3(4)
B5A B9A B4A 58.7(4)
B10A B9A H9A 121.9
B12A B9A H9A 121.0
B8A B9A H9A 122.9
B5A B9A H9A 122.3
B4A B9A H9A 122.4
B6A B10A B9A 108.9(5)
B6A B10A B12A 108.8(5)
B9A B10A B12A 60.1(4)
B6A B10A B5A 60.2(4)
B9A B10A B5A 60.3(4)
B12A B10A B5A 108.3(5)
B6A B10A B11A 60.2(3)
B9A B10A B11A 108.8(5)
B12A B10A B11A 60.6(4)
B5A B10A B11A 108.3(5)
B6A B10A H10A 121.2
B9A B10A H10A 121.2
B12A B10A H10A 121.3
B5A B10A H10A 121.7
B11A B10A H10A 121.3
C16A C11A C12A 112.6(5)
C16A C11A C1A 123.4(5)
C12A C11A C1A 123.7(5)
C2A B11A B7A 59.6(3)
C2A B11A B6A 60.4(3)
B7A B11A B6A 108.3(4)
C2A B11A B10A 106.3(4)
B7A B11A B10A 107.3(5)
B6A B11A B10A 58.8(3)
C2A B11A B12A 106.5(5)
B7A B11A B12A 60.0(4)
B6A B11A B12A 106.6(4)
B10A B11A B12A 59.2(4)
C2A B11A H11A 122.5
B7A B11A H11A 121.5
B6A B11A H11A 121.9
B10A B11A H11A 123.0
B12A B11A H11A 122.7
F12A C12A C13A 115.6(5)
F12A C12A C11A 121.1(5)
C13A C12A C11A 123.2(5)
B10A B12A B9A 59.8(4)
B10A B12A B8A 106.8(5)
B9A B12A B8A 60.3(5)
B10A B12A B7A 107.6(4)
B9A B12A B7A 108.6(5)
B8A B12A B7A 59.5(4)
B10A B12A B11A 60.3(4)
B9A B12A B11A 108.3(5)
B8A B12A B11A 106.4(5)
B7A B12A B11A 59.3(4)
B10A B12A H12A 122.1
B9A B12A H12A 121.1
B8A B12A H12A 122.7
B7A B12A H12A 121.8
B11A B12A H12A 122.2
F13A C13A C12A 116.5(5)
F13A C13A C14A 120.4(5)
C12A C13A C14A 123.1(5)
C15A C14A C13A 114.1(5)
C15A C14A C17A 122.9(5)
C13A C14A C17A 123.0(4)
F15A C15A C14A 121.2(5)
F15A C15A C16A 115.5(5)
C14A C15A C16A 123.3(5)
F16A C16A C15A 115.6(5)
F16A C16A C11A 120.8(5)
C15A C16A C11A 123.6(5)
F18A C17A F17A 102.8(4)
F18A C17A C14A 109.9(4)
F17A C17A C14A 107.7(4)
F18A C17A C18A 110.1(4)
F17A C17A C18A 109.8(4)
C14A C17A C18A 115.8(4)
C22A C18A C19A 103.2(4)
C22A C18A C23A 114.1(5)
C19A C18A C23A 113.4(4)
C22A C18A C17A 109.1(4)
C19A C18A C17A 107.3(5)
C23A C18A C17A 109.4(4)
C20A C19A C24A 128.3(6)
C20A C19A C18A 108.4(5)
C24A C19A C18A 123.2(5)
C19A C20A C25A 128.3(7)
C19A C20A C21A 110.1(5)
C25A C20A C21A 121.6(6)
C22A C21A C20A 109.0(5)
C22A C21A C26A 127.9(7)
C20A C21A C26A 123.1(6)
C21A C22A C27A 128.1(6)
C21A C22A C18A 108.8(5)
C27A C22A C18A 122.9(5)
C18A C23A H23A 109.5
C18A C23A H23B 109.5
H23A C23A H23B 109.5
C18A C23A H23C 109.5
H23A C23A H23C 109.5
H23B C23A H23C 109.5
C19A C24A H24A 109.5
C19A C24A H24B 109.5
H24A C24A H24B 109.5
C19A C24A H24C 109.5
H24A C24A H24C 109.5
H24B C24A H24C 109.5
C20A C25A H25A 109.5
C20A C25A H25B 109.5
H25A C25A H25B 109.5
C20A C25A H25C 109.5
H25A C25A H25C 109.5
H25B C25A H25C 109.5
C21A C26A H26A 109.5
C21A C26A H26B 109.5
H26A C26A H26B 109.5
C21A C26A H26C 109.5
H26A C26A H26C 109.5
H26B C26A H26C 109.5
C22A C27A H27A 109.5
C22A C27A H27B 109.5
H27A C27A H27B 109.5
C22A C27A H27C 109.5
H27A C27A H27C 109.5
H27B C27A H27C 109.5
C29A C28A C33A 113.6(5)
C29A C28A C2A 124.8(5)
C33A C28A C2A 121.4(5)
F29A C29A C28A 121.6(5)
F29A C29A C30A 114.9(5)
C28A C29A C30A 123.5(5)
F30A C30A C31A 122.5(5)
F30A C30A C29A 114.9(5)
C31A C30A C29A 122.5(6)
C30A C31A C32A 114.8(5)
C30A C31A C34A 123.5(7)
C32A C31A C34A 121.6(7)
F32A C32A C33A 115.9(7)
F32A C32A C31A 121.4(6)
C33A C32A C31A 122.7(6)
F33A C33A C32A 115.1(6)
F33A C33A C28A 122.2(6)
C32A C33A C28A 122.7(6)
F34A C34A F35A 102.7(5)
F34A C34A C35X 99.0(7)
F35A C34A C35X 120.7(8)
F34A C34A C31A 108.4(7)
F35A C34A C31A 106.8(6)
C35X C34A C31A 117.3(7)
F34A C34A C35A 119.9(6)
F35A C34A C35A 100.4(7)
C35X C34A C35A 24.9(5)
C31A C34A C35A 116.4(6)
C39A C35A C36A 104.8(9)
C39A C35A C40A 112.2(10)
C36A C35A C40A 117.4(9)
C39A C35A C34A 112.7(8)
C36A C35A C34A 101.1(9)
C40A C35A C34A 108.2(8)
C37A C36A C35A 118.2(9)
C37A C36A C44A 121.0(10)
C35A C36A C44A 120.4(10)
C36A C37A C36X 33.3(6)
C36A C37A C38A 94.0(7)
C36X C37A C38A 121.3(7)
C36A C37A C43A 141.3(8)
C36X C37A C43A 115.4(8)
C38A C37A C43A 122.8(6)
C39X C38A C39A 29.3(5)
C39X C38A C37A 92.8(7)
C39A C38A C37A 122.1(7)
C39X C38A C42A 146.0(8)
C39A C38A C42A 116.9(7)
C37A C38A C42A 121.1(6)
C38A C39A C35A 98.7(8)
C38A C39A C41A 134.1(9)
C35A C39A C41A 126.9(9)
C35A C40A H40G 109.5
C35A C40A H40H 109.5
H40G C40A H40H 109.5
C35A C40A H40I 109.5
H40G C40A H40I 109.5
H40H C40A H40I 109.5
C39A C41A H41A 109.5
C39A C41A H41B 109.5
H41A C41A H41B 109.5
C39A C41A H41C 109.5
H41A C41A H41C 109.5
H41B C41A H41C 109.5
C38A C42A H42A 109.5
C38A C42A H42B 109.5
H42A C42A H42B 109.5
C38A C42A H42C 109.5
H42A C42A H42C 109.5
H42B C42A H42C 109.5
C37A C43A H43A 109.5
C37A C43A H43B 109.5
H43A C43A H43B 109.5
C37A C43A H43C 109.5
H43A C43A H43C 109.5
H43B C43A H43C 109.5
C36A C44A H44G 109.5
C36A C44A H44H 109.5
H44G C44A H44H 109.5
C36A C44A H44I 109.5
H44G C44A H44I 109.5
H44H C44A H44I 109.5
C34A C35X C39X 104.2(10)
C34A C35X C40X 117.0(9)
C39X C35X C40X 111.4(10)
C34A C35X C36X 117.5(9)
C39X C35X C36X 96.0(8)
C40X C35X C36X 108.6(10)
C37A C36X C44X 134.4(10)
C37A C36X C35X 101.4(8)
C44X C36X C35X 123.5(10)
C38A C39X C35X 127.2(10)
C38A C39X C41X 111.3(10)
C35X C39X C41X 121.5(11)
C11B C1B B4B 119.3(4)
C11B C1B B5B 121.3(4)
B4B C1B B5B 63.2(4)
C11B C1B C2B 120.6(4)
B4B C1B C2B 109.8(4)
B5B C1B C2B 109.1(4)
C11B C1B B6B 120.6(4)
B4B C1B B6B 112.9(5)
B5B C1B B6B 61.8(4)
C2B C1B B6B 59.2(3)
C11B C1B B3B 117.5(4)
B4B C1B B3B 62.0(3)
B5B C1B B3B 113.0(4)
C2B C1B B3B 60.2(3)
B6B C1B B3B 110.5(4)
C28B C2B B6B 115.1(4)
C28B C2B B11B 120.4(5)
B6B C2B B11B 62.4(4)
C28B C2B C1B 118.0(4)
B6B C2B C1B 60.6(3)
B11B C2B C1B 110.2(4)
C28B C2B B7B 123.9(4)
B6B C2B B7B 113.0(4)
B11B C2B B7B 62.2(4)
C1B C2B B7B 109.7(4)
C28B C2B B3B 120.8(4)
B6B C2B B3B 111.8(4)
B11B C2B B3B 112.3(4)
C1B C2B B3B 60.4(3)
B7B C2B B3B 61.5(3)
C2B B3B C1B 59.4(3)
C2B B3B B8B 105.9(4)
C1B B3B B8B 106.0(4)
C2B B3B B7B 58.9(3)
C1B B3B B7B 106.8(4)
B8B B3B B7B 60.1(4)
C2B B3B B4B 105.9(4)
C1B B3B B4B 57.9(3)
B8B B3B B4B 60.9(4)
B7B B3B B4B 108.8(4)
C2B B3B H3B 123.4
C1B B3B H3B 123.3
B8B B3B H3B 122.3
B7B B3B H3B 121.5
B4B B3B H3B 122.0
C1B B4B B9B 105.3(5)
C1B B4B B3B 60.0(3)
B9B B4B B3B 107.5(5)
C1B B4B B5B 58.6(3)
B9B B4B B5B 59.4(4)
B3B B4B B5B 107.8(4)
C1B B4B B8B 106.3(4)
B9B B4B B8B 60.7(4)
B3B B4B B8B 59.2(3)
B5B B4B B8B 108.1(5)
C1B B4B H4B 123.5
B9B B4B H4B 122.5
B3B B4B H4B 121.8
B5B B4B H4B 122.0
B8B B4B H4B 121.9
C1B B5B B10B 106.0(4)
C1B B5B B9B 105.4(5)
B10B B5B B9B 60.0(4)
C1B B5B B6B 59.7(3)
B10B B5B B6B 59.5(4)
B9B B5B B6B 107.4(5)
C1B B5B B4B 58.3(3)
B10B B5B B4B 107.7(5)
B9B B5B B4B 59.9(4)
B6B B5B B4B 107.3(4)
C1B B5B H5B 123.7
B10B B5B H5B 122.1
B9B B5B H5B 122.4
B6B B5B H5B 121.9
B4B B5B H5B 122.2
C2B B6B C1B 60.2(3)
C2B B6B B10B 106.0(5)
C1B B6B B10B 105.4(5)
C2B B6B B5B 107.2(4)
C1B B6B B5B 58.5(3)
B10B B6B B5B 59.9(4)
C2B B6B B11B 59.1(4)
C1B B6B B11B 107.3(5)
B10B B6B B11B 60.1(4)
B5B B6B B11B 108.7(5)
C2B B6B H6B 122.5
C1B B6B H6B 123.0
B10B B6B H6B 123.1
B5B B6B H6B 121.8
B11B B6B H6B 121.4
C2B B7B B12B 104.7(4)
C2B B7B B8B 106.0(4)
B12B B7B B8B 60.1(4)
C2B B7B B3B 59.6(3)
B12B B7B B3B 107.1(4)
B8B B7B B3B 59.6(3)
C2B B7B B11B 58.6(3)
B12B B7B B11B 59.6(4)
B8B B7B B11B 108.2(4)
B3B B7B B11B 107.9(4)
C2B B7B H7B 123.9
B12B B7B H7B 122.9
B8B B7B H7B 121.9
B3B B7B H7B 121.8
B11B B7B H7B 121.7
B3B B8B B7B 60.3(4)
B3B B8B B12B 107.5(4)
B7B B8B B12B 59.9(4)
B3B B8B B4B 60.0(3)
B7B B8B B4B 108.2(4)
B12B B8B B4B 107.0(5)
B3B B8B B9B 106.9(5)
B7B B8B B9B 107.4(5)
B12B B8B B9B 59.4(4)
B4B B8B B9B 59.1(4)
B3B B8B H8B 122.0
B7B B8B H8B 121.5
B12B B8B H8B 122.2
B4B B8B H8B 122.0
B9B B8B H8B 122.7
B10B B9B B5B 59.8(4)
B10B B9B B12B 60.2(4)
B5B B9B B12B 108.3(5)
B10B B9B B4B 108.1(5)
B5B B9B B4B 60.7(4)
B12B B9B B4B 107.8(5)
B10B B9B B8B 107.7(5)
B5B B9B B8B 108.7(5)
B12B B9B B8B 59.4(4)
B4B B9B B8B 60.2(4)
B10B B9B H9B 121.9
B5B B9B H9B 121.2
B12B B9B H9B 121.9
B4B B9B H9B 121.5
B8B B9B H9B 121.8
B6B B10B B5B 60.6(4)
B6B B10B B9B 108.3(5)
B5B B10B B9B 60.2(4)
B6B B10B B11B 60.6(4)
B5B B10B B11B 109.7(5)
B9B B10B B11B 108.7(5)
B6B B10B B12B 108.0(5)
B5B B10B B12B 108.6(5)
B9B B10B B12B 60.2(4)
B11B B10B B12B 59.8(4)
B6B B10B H10B 121.5
B5B B10B H10B 120.9
B9B B10B H10B 121.5
B11B B10B H10B 120.9
B12B B10B H10B 121.8
C12B C11B C16B 112.6(5)
C12B C11B C1B 123.0(5)
C16B C11B C1B 124.3(5)
C2B B11B B12B 105.4(5)
C2B B11B B10B 104.9(5)
B12B B11B B10B 60.3(4)
C2B B11B B6B 58.5(3)
B12B B11B B6B 107.3(5)
B10B B11B B6B 59.3(4)
C2B B11B B7B 59.2(3)
B12B B11B B7B 59.9(4)
B10B B11B B7B 108.0(5)
B6B B11B B7B 107.4(5)
C2B B11B H11B 124.2
B12B B11B H11B 122.2
B10B B11B H11B 122.4
B6B B11B H11B 122.3
B7B B11B H11B 121.5
F12B C12B C13B 115.1(5)
F12B C12B C11B 121.1(5)
C13B C12B C11B 123.8(5)
B11B B12B B7B 60.5(4)
B11B B12B B9B 108.3(5)
B7B B12B B9B 108.8(5)
B11B B12B B8B 108.9(5)
B7B B12B B8B 60.0(4)
B9B B12B B8B 61.1(4)
B11B B12B B10B 59.9(4)
B7B B12B B10B 108.2(5)
B9B B12B B10B 59.6(4)
B8B B12B B10B 108.6(5)
B11B B12B H12B 121.4
B7B B12B H12B 121.4
B9B B12B H12B 121.3
B8B B12B H12B 121.0
B10B B12B H12B 121.9
F13B C13B C12B 116.0(5)
F13B C13B C14B 120.6(5)
C12B C13B C14B 123.4(5)
C13B C14B C15B 114.3(5)
C13B C14B C17B 123.2(6)
C15B C14B C17B 122.5(5)
F15B C15B C16B 116.6(6)
F15B C15B C14B 121.4(6)
C16B C15B C14B 122.0(5)
F16B C16B C15B 114.6(5)
F16B C16B C11B 121.5(5)
C15B C16B C11B 123.8(5)
F18B C17B F17B 103.7(5)
F18B C17B C14B 108.9(5)
F17B C17B C14B 108.0(4)
F18B C17B C18B 108.9(4)
F17B C17B C18B 110.4(5)
C14B C17B C18B 116.2(5)
C22B C18B C19B 103.4(4)
C22B C18B C23B 114.6(5)
C19B C18B C23B 113.1(5)
C22B C18B C17B 107.6(5)
C19B C18B C17B 107.8(4)
C23B C18B C17B 109.9(5)
C20B C19B C24B 128.3(6)
C20B C19B C18B 108.7(5)
C24B C19B C18B 122.7(6)
C19B C20B C21B 109.7(5)
C19B C20B C25B 126.5(7)
C21B C20B C25B 123.7(6)
C22B C21B C20B 109.4(5)
C22B C21B C26B 127.9(7)
C20B C21B C26B 122.8(7)
C21B C22B C27B 128.2(6)
C21B C22B C18B 108.5(5)
C27B C22B C18B 123.0(6)
C18B C23B H23D 109.5
C18B C23B H23E 109.5
H23D C23B H23E 109.5
C18B C23B H23F 109.5
H23D C23B H23F 109.5
H23E C23B H23F 109.5
C19B C24B H24D 109.5
C19B C24B H24E 109.5
H24D C24B H24E 109.5
C19B C24B H24F 109.5
H24D C24B H24F 109.5
H24E C24B H24F 109.5
C20B C25B H25D 109.5
C20B C25B H25E 109.5
H25D C25B H25E 109.5
C20B C25B H25F 109.5
H25D C25B H25F 109.5
H25E C25B H25F 109.5
C21B C26B H26D 109.5
C21B C26B H26E 109.5
H26D C26B H26E 109.5
C21B C26B H26F 109.5
H26D C26B H26F 109.5
H26E C26B H26F 109.5
C22B C27B H27D 109.5
C22B C27B H27E 109.5
H27D C27B H27E 109.5
C22B C27B H27F 109.5
H27D C27B H27F 109.5
H27E C27B H27F 109.5
C33B C28B C29B 113.7(5)
C33B C28B C2B 121.3(5)
C29B C28B C2B 125.1(5)
F29B C29B C30B 115.9(5)
F29B C29B C28B 121.0(5)
C30B C29B C28B 123.1(5)
F30B C30B C29B 115.6(4)
F30B C30B C31B 122.3(5)
C29B C30B C31B 122.1(5)
C32B C31B C30B 115.3(5)
C32B C31B C34B 123.8(5)
C30B C31B C34B 120.8(5)
F32B C32B C31B 121.5(5)
F32B C32B C33B 115.7(5)
C31B C32B C33B 122.8(5)
F33B C33B C32B 114.7(5)
F33B C33B C28B 122.4(5)
C32B C33B C28B 122.9(5)
F34B C34B F35B 103.2(4)
F34B C34B C31B 109.0(4)
F35B C34B C31B 107.7(4)
F34B C34B C35B 111.1(4)
F35B C34B C35B 109.4(4)
C31B C34B C35B 115.6(4)
C36B C35B C39B 103.8(4)
C36B C35B C40B 112.3(5)
C39B C35B C40B 111.8(5)
C36B C35B C34B 110.1(4)
C39B C35B C34B 109.0(4)
C40B C35B C34B 109.6(4)
C37B C36B C41B 128.5(5)
C37B C36B C35B 108.1(5)
C41B C36B C35B 123.1(5)
C36B C37B C38B 110.3(5)
C36B C37B C42B 125.7(6)
C38B C37B C42B 124.0(5)
C39B C38B C37B 110.3(5)
C39B C38B C43B 127.3(5)
C37B C38B C43B 122.3(5)
C38B C39B C44B 128.5(5)
C38B C39B C35B 107.3(5)
C44B C39B C35B 123.9(5)
C35B C40B H40D 109.5
C35B C40B H40E 109.5
H40D C40B H40E 109.5
C35B C40B H40F 109.5
H40D C40B H40F 109.5
H40E C40B H40F 109.5
C36B C41B H41D 109.5
C36B C41B H41E 109.5
H41D C41B H41E 109.5
C36B C41B H41F 109.5
H41D C41B H41F 109.5
H41E C41B H41F 109.5
C37B C42B H42D 109.5
C37B C42B H42E 109.5
H42D C42B H42E 109.5
C37B C42B H42F 109.5
H42D C42B H42F 109.5
H42E C42B H42F 109.5
C38B C43B H43D 109.5
C38B C43B H43E 109.5
H43D C43B H43E 109.5
C38B C43B H43F 109.5
H43D C43B H43F 109.5
H43E C43B H43F 109.5
C39B C44B H44D 109.5
C39B C44B H44E 109.5
H44D C44B H44E 109.5
C39B C44B H44F 109.5
H44D C44B H44F 109.5
H44E C44B H44F 109.5

loop_
_geom_bond_atom_site_label_1
_geom_bond_atom_site_label_2
_geom_bond_distance
C1A C11A 1.506(7)
C1A B5A 1.691(9)
C1A B4A 1.707(8)
C1A B6A 1.741(9)
C1A B3A 1.742(8)
C1A C2A 1.766(7)
C2A C28A 1.502(7)
C2A B11A 1.697(8)
C2A B7A 1.726(8)
C2A B6A 1.747(8)
C2A B3A 1.753(8)
B3A B8A 1.752(10)
B3A B4A 1.783(10)
B3A B7A 1.790(9)
B3A H3A 1.1200
B4A B5A 1.756(12)
B4A B8A 1.770(10)
B4A B9A 1.796(12)
B4A H4A 1.1200
B5A B6A 1.774(9)
B5A B9A 1.784(10)
B5A B10A 1.787(10)
B5A H5A 1.1200
B6A B10A 1.752(9)
B6A B11A 1.776(8)
B6A H6A 1.1200
B7A B8A 1.768(10)
B7A B11A 1.771(9)
B7A B12A 1.784(11)
B7A H7A 1.1200
B8A B12A 1.779(11)
B8A B9A 1.782(13)
B8A H8A 1.1200
B9A B10A 1.766(11)
B9A B12A 1.771(10)
B9A H9A 1.1200
B10A B12A 1.772(10)
B10A B11A 1.791(9)
B10A H10A 1.1200
C11A C16A 1.393(8)
C11A C12A 1.405(7)
B11A B12A 1.797(9)
B11A H11A 1.1200
F12A C12A 1.340(6)
C12A C13A 1.370(8)
B12A H12A 1.1200
F13A C13A 1.346(6)
C13A C14A 1.394(8)
C14A C15A 1.367(7)
C14A C17A 1.512(7)
F15A C15A 1.338(7)
C15A C16A 1.379(8)
F16A C16A 1.344(6)
F17A C17A 1.377(6)
C17A F18A 1.360(6)
C17A C18A 1.546(7)
C18A C22A 1.509(7)
C18A C19A 1.532(8)
C18A C23A 1.536(7)
C19A C20A 1.336(8)
C19A C24A 1.494(9)
C20A C25A 1.477(9)
C20A C21A 1.484(10)
C21A C22A 1.355(9)
C21A C26A 1.493(8)
C22A C27A 1.493(9)
C23A H23A 0.9800
C23A H23B 0.9800
C23A H23C 0.9800
C24A H24A 0.9800
C24A H24B 0.9800
C24A H24C 0.9800
C25A H25A 0.9800
C25A H25B 0.9800
C25A H25C 0.9800
C26A H26A 0.9800
C26A H26B 0.9800
C26A H26C 0.9800
C27A H27A 0.9800
C27A H27B 0.9800
C27A H27C 0.9800
C28A C29A 1.383(7)
C28A C33A 1.390(8)
F29A C29A 1.350(6)
C29A C30A 1.393(8)
F30A C30A 1.341(7)
C30A C31A 1.356(9)
C31A C32A 1.397(11)
C31A C34A 1.533(9)
F32A C32A 1.333(8)
C32A C33A 1.380(10)
F33A C33A 1.325(7)
F34A C34A 1.378(10)
C34A F35A 1.379(10)
C34A C35X 1.395(13)
C34A C35A 1.699(14)
C35A C39A 1.467(12)
C35A C36A 1.474(12)
C35A C40A 1.562(13)
C36A C37A 1.356(10)
C36A C44A 1.478(17)
C37A C36X 1.421(13)
C37A C38A 1.462(9)
C37A C43A 1.483(10)
C38A C39X 1.377(14)
C38A C39A 1.420(10)
C38A C42A 1.493(9)
C39A C41A 1.586(12)
C40A H40G 0.9800
C40A H40H 0.9800
C40A H40I 0.9800
C41A H41A 0.9800
C41A H41B 0.9800
C41A H41C 0.9800
C42A H42A 0.9800
C42A H42B 0.9800
C42A H42C 0.9800
C43A H43A 0.9800
C43A H43B 0.9800
C43A H43C 0.9800
C44A H44G 0.9800
C44A H44H 0.9800
C44A H44I 0.9800
C35X C39X 1.450(12)
C35X C40X 1.511(15)
C35X C36X 1.624(16)
C36X C44X 1.573(13)
C39X C41X 1.553(12)
C40X H40A 0.9800
C40X H40B 0.9800
C40X H40C 0.9800
C41X H41G 0.9800
C41X H41H 0.9800
C41X H41I 0.9800
C44X H44A 0.9800
C44X H44B 0.9800
C44X H44C 0.9800
C1B C11B 1.493(8)
C1B B4B 1.715(8)
C1B B5B 1.721(8)
C1B C2B 1.736(7)
C1B B6B 1.744(8)
C1B B3B 1.753(8)
C2B C28B 1.530(7)
C2B B6B 1.718(8)
C2B B11B 1.729(8)
C2B B7B 1.739(8)
C2B B3B 1.751(8)
B3B B8B 1.772(9)
B3B B7B 1.784(9)
B3B B4B 1.787(8)
B3B H3B 1.1200
B4B B9B 1.784(10)
B4B B5B 1.799(9)
B4B B8B 1.803(9)
B4B H4B 1.1200
B5B B10B 1.768(10)
B5B B9B 1.775(10)
B5B B6B 1.780(9)
B5B H5B 1.1200
B6B B10B 1.761(10)
B6B B11B 1.785(10)
B6B H6B 1.1200
B7B B12B 1.780(9)
B7B B8B 1.782(9)
B7B B11B 1.792(9)
B7B H7B 1.1200
B8B B12B 1.783(10)
B8B B9B 1.813(10)
B8B H8B 1.1200
B9B B10B 1.772(10)
B9B B12B 1.782(10)
B9B H9B 1.1200
B10B B11B 1.775(9)
B10B B12B 1.783(10)
B10B H10B 1.1200
C11B C12B 1.390(8)
C11B C16B 1.395(7)
B11B B12B 1.775(9)
B11B H11B 1.1200
F12B C12B 1.351(6)
C12B C13B 1.372(8)
B12B H12B 1.1200
F13B C13B 1.356(7)
C13B C14B 1.375(8)
C14B C15B 1.390(9)
C14B C17B 1.519(9)
F15B C15B 1.339(7)
C15B C16B 1.388(9)
F16B C16B 1.355(7)
F17B C17B 1.372(8)
C17B F18B 1.362(7)
C17B C18B 1.548(8)
C18B C22B 1.498(8)
C18B C19B 1.519(7)
C18B C23B 1.541(8)
C19B C20B 1.324(8)
C19B C24B 1.507(8)
C20B C21B 1.473(9)
C20B C25B 1.498(9)
C21B C22B 1.347(9)
C21B C26B 1.486(8)
C22B C27B 1.497(8)
C23B H23D 0.9800
C23B H23E 0.9800
C23B H23F 0.9800
C24B H24D 0.9800
C24B H24E 0.9800
C24B H24F 0.9800
C25B H25D 0.9800
C25B H25E 0.9800
C25B H25F 0.9800
C26B H26D 0.9800
C26B H26E 0.9800
C26B H26F 0.9800
C27B H27D 0.9800
C27B H27E 0.9800
C27B H27F 0.9800
C28B C33B 1.392(7)
C28B C29B 1.405(7)
F29B C29B 1.348(6)
C29B C30B 1.381(7)
F30B C30B 1.340(6)
C30B C31B 1.389(7)
C31B C32B 1.375(8)
C31B C34B 1.529(7)
F32B C32B 1.335(6)
C32B C33B 1.385(8)
F33B C33B 1.328(6)
F34B C34B 1.364(6)
C34B F35B 1.378(6)
C34B C35B 1.549(7)
C35B C36B 1.514(7)
C35B C39B 1.531(8)
C35B C40B 1.537(7)
C36B C37B 1.354(8)
C36B C41B 1.505(8)
C37B C38B 1.456(8)
C37B C42B 1.504(8)
C38B C39B 1.361(8)
C38B C43B 1.517(8)
C39B C44B 1.484(8)
C40B H40D 0.9800
C40B H40E 0.9800
C40B H40F 0.9800
C41B H41D 0.9800
C41B H41E 0.9800
C41B H41F 0.9800
C42B H42D 0.9800
C42B H42E 0.9800
C42B H42F 0.9800
C43B H43D 0.9800
C43B H43E 0.9800
C43B H43F 0.9800
C44B H44D 0.9800
C44B H44E 0.9800
C44B H44F 0.9800
